data_7107632
loop_
_publ_author_name
'Ben Conway'
'Elaine Crosbie'
'Alan Kennedy'
'Robert E. Mulvey'
'Stuart Robertson'

_publ_section_title
;
 Regioselective heterohalogenation of 4-halo-anisoles via a series of
 sequential ortho-aluminations and electrophilic halogenations
;
_journal_name_full Chem.Commun.
_journal_page_first 4674
_journal_paper_doi 10.1039/c2cc30795b
_journal_volume 48
_journal_year 2012
_chemical_formula_moiety 'C28 H49 Al Br I Li N O2'
_chemical_formula_sum 'C28 H49 Al Br I Li N O2'
_chemical_formula_weight 672.41
_chemical_name_systematic
;
?
;
_space_group_IT_number 2
_symmetry_cell_setting triclinic
_symmetry_space_group_name_Hall '-P 1'
_symmetry_space_group_name_H-M 'P -1'
_atom_sites_solution_hydrogens geom
_atom_sites_solution_primary direct
_atom_sites_solution_secondary difmap
_audit_creation_method SHELXL-97
_cell_angle_alpha 98.480(3)
_cell_angle_beta 101.603(3)
_cell_angle_gamma 96.384(3)
_cell_formula_units_Z 4
_cell_length_a 11.9465(4)
_cell_length_b 14.3366(6)
_cell_length_c 19.2013(6)
_cell_measurement_reflns_used 15930
_cell_measurement_temperature 123(2)
_cell_measurement_theta_max 29.3985
_cell_measurement_theta_min 2.9438
_cell_volume 3152.4(2)
_computing_structure_refinement 'SHELXL-97 (Sheldrick, 1997)'
_diffrn_ambient_temperature 123(2)
_diffrn_measured_fraction_theta_full 0.998
_diffrn_measured_fraction_theta_max 0.883
_diffrn_measurement_device_type 'Oxford Diffraction Xcalibur E'
_diffrn_measurement_method 'omega scans'
_diffrn_radiation_monochromator graphite
_diffrn_radiation_source 'fine-focus sealed tube'
_diffrn_radiation_type MoK\a
_diffrn_radiation_wavelength 0.71073
_diffrn_reflns_av_R_equivalents 0.0225
_diffrn_reflns_av_sigmaI/netI 0.0375
_diffrn_reflns_limit_h_max 15
_diffrn_reflns_limit_h_min -15
_diffrn_reflns_limit_k_max 18
_diffrn_reflns_limit_k_min -19
_diffrn_reflns_limit_l_max 25
_diffrn_reflns_limit_l_min -25
_diffrn_reflns_number 33478
_diffrn_reflns_theta_full 27.00
_diffrn_reflns_theta_max 29.46
_diffrn_reflns_theta_min 2.95
_exptl_absorpt_coefficient_mu 2.335
_exptl_absorpt_correction_T_max 1.00000
_exptl_absorpt_correction_T_min 0.63627
_exptl_absorpt_correction_type multi-scan
_exptl_absorpt_process_details
;
CrysAlisPro, Oxford Diffraction Ltd.,
Version 1.171.34.40 (release 27-08-2010 CrysAlis171 .NET)
(compiled Aug 27 2010,11:50:40)
Empirical absorption correction using spherical harmonics,
implemented in SCALE3 ABSPACK scaling algorithm.
;
_exptl_crystal_colour colourless
_exptl_crystal_density_diffrn 1.417
_exptl_crystal_density_method 'not measured'
_exptl_crystal_description block
_exptl_crystal_F_000 1376
_exptl_crystal_size_max 0.24
_exptl_crystal_size_mid 0.12
_exptl_crystal_size_min 0.10
_refine_diff_density_max 1.008
_refine_diff_density_min -1.086
_refine_diff_density_rms 0.090
_refine_ls_extinction_method none
_refine_ls_goodness_of_fit_ref 1.037
_refine_ls_hydrogen_treatment mixed
_refine_ls_matrix_type full
_refine_ls_number_parameters 688
_refine_ls_number_reflns 15453
_refine_ls_number_restraints 8
_refine_ls_restrained_S_all 1.038
_refine_ls_R_factor_all 0.0490
_refine_ls_R_factor_gt 0.0341
_refine_ls_shift/su_max 0.005
_refine_ls_shift/su_mean 0.000
_refine_ls_structure_factor_coef Fsqd
_refine_ls_weighting_details 'calc w=1/[\s^2^(Fo^2^)+(0.0329P)^2^+3.7926P] where P=(Fo^2^+2Fc^2^)/3'
_refine_ls_weighting_scheme calc
_refine_ls_wR_factor_gt 0.0781
_refine_ls_wR_factor_ref 0.0845
_reflns_number_gt 12556
_reflns_number_total 15453
_reflns_threshold_expression I>2\s(I)
_cod_data_source_file c2cc30795b.txt
_cod_data_source_block srec1106
_cod_original_sg_symbol_H-M P-1
_cod_database_code 7107632

loop_
_symmetry_equiv_pos_as_xyz
'x, y, z'
'-x, -y, -z'

loop_
_atom_site_label
_atom_site_type_symbol
_atom_site_fract_x
_atom_site_fract_y
_atom_site_fract_z
_atom_site_U_iso_or_equiv
_atom_site_adp_type
_atom_site_occupancy
_atom_site_symmetry_multiplicity
_atom_site_calc_flag
_atom_site_refinement_flags
_atom_site_disorder_assembly
_atom_site_disorder_group
Al2 Al 0.63715(7) 0.22852(5) 0.40420(4) 0.01157(15) Uani 1 1 d . . .
N2 N 0.47021(18) 0.23250(14) 0.37101(11) 0.0122(4) Uani 1 1 d . . .
C71 C 0.3922(2) 0.14191(18) 0.33202(13) 0.0155(5) Uani 1 1 d . . .
C72 C 0.2633(2) 0.1544(2) 0.31507(15) 0.0220(6) Uani 1 1 d . . .
H2A H 0.2188 0.0959 0.2831 0.026 Uiso 1 1 calc R . .
H2B H 0.2360 0.1608 0.3607 0.026 Uiso 1 1 calc R . .
C73 C 0.2371(3) 0.2391(2) 0.27943(17) 0.0279(7) Uani 1 1 d . . .
H3A H 0.1543 0.2455 0.2741 0.033 Uiso 1 1 calc R . .
H3B H 0.2548 0.2305 0.2309 0.033 Uiso 1 1 calc R . .
C74 C 0.3114(3) 0.3275(2) 0.32698(16) 0.0254(6) Uani 1 1 d . . .
H4A H 0.2885 0.3376 0.3740 0.030 Uiso 1 1 calc R . .
H4B H 0.2967 0.3836 0.3038 0.030 Uiso 1 1 calc R . .
C75 C 0.4415(2) 0.32088(18) 0.34047(14) 0.0187(5) Uani 1 1 d . . .
C76 C 0.3987(3) 0.06686(19) 0.38131(16) 0.0234(6) Uani 1 1 d . . .
H6A H 0.3425 0.0102 0.3580 0.035 Uiso 1 1 calc R . .
H6B H 0.3810 0.0931 0.4273 0.035 Uiso 1 1 calc R . .
H6C H 0.4766 0.0493 0.3902 0.035 Uiso 1 1 calc R . .
C77 C 0.4255(3) 0.0988(2) 0.26213(15) 0.0257(6) Uani 1 1 d . . .
H7A H 0.3816 0.0350 0.2439 0.038 Uiso 1 1 calc R . .
H7B H 0.5083 0.0945 0.2721 0.038 Uiso 1 1 calc R . .
H7C H 0.4080 0.1396 0.2258 0.038 Uiso 1 1 calc R . .
C78 C 0.4802(3) 0.3312(2) 0.26937(16) 0.0303(7) Uani 1 1 d . . .
H8A H 0.4735 0.3956 0.2592 0.045 Uiso 1 1 calc R . .
H8B H 0.4309 0.2843 0.2296 0.045 Uiso 1 1 calc R . .
H8C H 0.5607 0.3201 0.2743 0.045 Uiso 1 1 calc R . .
C79 C 0.5026(3) 0.40836(19) 0.39633(16) 0.0256(6) Uani 1 1 d . . .
H9A H 0.4778 0.4661 0.3802 0.038 Uiso 1 1 calc R . .
H9B H 0.5864 0.4118 0.4016 0.038 Uiso 1 1 calc R . .
H9C H 0.4828 0.4033 0.4429 0.038 Uiso 1 1 calc R . .
C10 C 0.6814(3) 0.0987(2) 0.41653(15) 0.0187(6) Uani 1 1 d . . .
C11 C 0.8101(3) 0.0952(2) 0.44659(16) 0.0265(6) Uani 1 1 d . . .
H11A H 0.8568 0.1450 0.4286 0.032 Uiso 1 1 calc R . .
C12 C 0.8405(3) 0.1161(2) 0.52857(16) 0.0306(7) Uani 1 1 d . . .
H12A H 0.8204 0.1786 0.5456 0.046 Uiso 1 1 calc R . .
H12B H 0.9235 0.1162 0.5458 0.046 Uiso 1 1 calc R . .
H12C H 0.7972 0.0669 0.5472 0.046 Uiso 1 1 calc R . .
C13 C 0.8430(4) -0.0025(3) 0.4201(2) 0.0524(12) Uani 1 1 d . . .
H13A H 0.9262 -0.0015 0.4372 0.079 Uiso 1 1 calc R . .
H13B H 0.8231 -0.0163 0.3672 0.079 Uiso 1 1 calc R . .
H13C H 0.8007 -0.0520 0.4389 0.079 Uiso 1 1 calc R . .
C14 C 0.7439(3) 0.2863(2) 0.34708(15) 0.0200(6) Uani 1 1 d . . .
C15 C 0.7470(3) 0.2382(2) 0.26937(15) 0.0277(7) Uani 1 1 d . . .
H15A H 0.6691 0.2008 0.2467 0.033 Uiso 1 1 calc R . .
C16 C 0.8348(4) 0.1697(3) 0.27076(19) 0.0447(9) Uani 1 1 d . . .
H16A H 0.8348 0.1408 0.2212 0.067 Uiso 1 1 calc R . .
H16B H 0.8147 0.1196 0.2976 0.067 Uiso 1 1 calc R . .
H16C H 0.9117 0.2043 0.2943 0.067 Uiso 1 1 calc R . .
C17 C 0.7727(3) 0.3106(3) 0.22186(18) 0.0438(9) Uani 1 1 d . . .
H17A H 0.7707 0.2771 0.1732 0.066 Uiso 1 1 calc R . .
H17B H 0.8493 0.3474 0.2425 0.066 Uiso 1 1 calc R . .
H17C H 0.7144 0.3537 0.2193 0.066 Uiso 1 1 calc R . .
C20 C 0.6877(2) 0.31438(17) 0.50436(12) 0.0122(5) Uani 1 1 d . . .
C21 C 0.7878(2) 0.38235(18) 0.52062(13) 0.0148(5) Uani 1 1 d . . .
H21A H 0.8293 0.3899 0.4840 0.018 Uiso 1 1 calc R . .
C22 C 0.8282(2) 0.43896(18) 0.58860(13) 0.0151(5) Uani 1 1 d . . .
I2 I 0.978589(18) 0.537866(14) 0.612079(11) 0.02886(6) Uani 1 1 d . . .
C23 C 0.7697(2) 0.43233(17) 0.64314(13) 0.0151(5) Uani 1 1 d . . .
H23A H 0.7971 0.4711 0.6894 0.018 Uiso 1 1 calc R . .
C24 C 0.6697(2) 0.36733(18) 0.62821(13) 0.0144(5) Uani 1 1 d . . .
Br2 Br 0.58511(3) 0.36475(2) 0.701889(14) 0.02336(7) Uani 1 1 d . . .
C25 C 0.6314(2) 0.30839(17) 0.56100(13) 0.0120(5) Uani 1 1 d . . .
O4 O 0.52872(16) 0.24404(12) 0.54849(9) 0.0147(4) Uani 1 1 d . . .
C26 C 0.5405(3) 0.15879(18) 0.57891(14) 0.0208(6) Uani 1 1 d . . .
H26A H 0.5755 0.1761 0.6306 0.031 Uiso 1 1 calc R . .
H26B H 0.5899 0.1211 0.5549 0.031 Uiso 1 1 calc R . .
H26C H 0.4642 0.1212 0.5719 0.031 Uiso 1 1 calc R . .
Li2 Li 0.4143(4) 0.2492(3) 0.4639(2) 0.0193(9) Uani 1 1 d . A .
O3 O 0.28258(18) 0.27518(17) 0.50135(12) 0.0337(5) Uani 1 1 d D . .
C30A C 0.3101(6) 0.3338(5) 0.5737(3) 0.0306(11) Uani 0.482(6) 1 d PD A 1
H30A H 0.3794 0.3817 0.5801 0.037 Uiso 0.482(6) 1 calc PR A 1
H30B H 0.3236 0.2937 0.6116 0.037 Uiso 0.482(6) 1 calc PR A 1
C31A C 0.2034(7) 0.3815(5) 0.5764(6) 0.0417(17) Uani 0.482(6) 1 d PD A 1
H31A H 0.1949 0.4294 0.5442 0.050 Uiso 0.482(6) 1 calc PR A 1
H31B H 0.2013 0.4106 0.6260 0.050 Uiso 0.482(6) 1 calc PR A 1
C30 C 0.3027(6) 0.3726(4) 0.5460(3) 0.0306(11) Uani 0.518(6) 1 d PD A 2
H30C H 0.2775 0.4211 0.5169 0.037 Uiso 0.518(6) 1 calc PR A 2
H30D H 0.3846 0.3919 0.5715 0.037 Uiso 0.518(6) 1 calc PR A 2
C31 C 0.2251(7) 0.3539(6) 0.5973(4) 0.0417(17) Uani 0.518(6) 1 d PD A 2
H31C H 0.2061 0.4143 0.6213 0.050 Uiso 0.518(6) 1 calc PR A 2
H31D H 0.2621 0.3194 0.6346 0.050 Uiso 0.518(6) 1 calc PR A 2
C32 C 0.1159(3) 0.2919(3) 0.5479(2) 0.0556(12) Uani 1 1 d D . .
H32A H 0.1143 0.2513 0.5852 0.067 Uiso 1 1 calc R A 1
H32B H 0.0374 0.3078 0.5314 0.067 Uiso 1 1 calc R A 1
C33 C 0.1598(3) 0.2431(2) 0.48514(18) 0.0327(7) Uani 1 1 d D A .
H33A H 0.1441 0.1729 0.4807 0.039 Uiso 1 1 calc R . .
H33B H 0.1219 0.2612 0.4393 0.039 Uiso 1 1 calc R . .
Al1 Al 0.19208(7) 0.18974(5) 0.91471(4) 0.01201(15) Uani 1 1 d . . .
N1 N 0.04339(19) 0.20811(14) 0.85484(11) 0.0139(4) Uani 1 1 d . . .
C51 C -0.0385(2) 0.12000(18) 0.81442(14) 0.0174(5) Uani 1 1 d . . .
C52 C -0.1544(3) 0.1432(2) 0.77405(15) 0.0250(6) Uani 1 1 d . . .
H52A H -0.1975 0.0846 0.7416 0.030 Uiso 1 1 calc R . .
H52B H -0.2006 0.1620 0.8098 0.030 Uiso 1 1 calc R . .
C53 C -0.1442(3) 0.2215(2) 0.72982(17) 0.0341(8) Uani 1 1 d . . .
H53A H -0.2218 0.2354 0.7085 0.041 Uiso 1 1 calc R . .
H53B H -0.1057 0.2015 0.6901 0.041 Uiso 1 1 calc R . .
C54 C -0.0734(3) 0.3094(2) 0.77971(16) 0.0302(7) Uani 1 1 d . . .
H54A H -0.1139 0.3297 0.8183 0.036 Uiso 1 1 calc R . .
H54B H -0.0664 0.3620 0.7520 0.036 Uiso 1 1 calc R . .
C55 C 0.0482(3) 0.29065(19) 0.81423(14) 0.0208(6) Uani 1 1 d . . .
C56 C -0.0713(2) 0.05989(19) 0.86881(15) 0.0209(6) Uani 1 1 d . . .
H56A H -0.1067 0.0980 0.9028 0.031 Uiso 1 1 calc R . .
H56B H -0.0019 0.0395 0.8953 0.031 Uiso 1 1 calc R . .
H56C H -0.1264 0.0037 0.8431 0.031 Uiso 1 1 calc R . .
C57 C 0.0143(3) 0.0561(2) 0.76124(15) 0.0235(6) Uani 1 1 d . . .
H57A H 0.0915 0.0467 0.7856 0.035 Uiso 1 1 calc R . .
H57B H 0.0200 0.0870 0.7196 0.035 Uiso 1 1 calc R . .
H57C H -0.0351 -0.0057 0.7449 0.035 Uiso 1 1 calc R . .
C58 C 0.1069(3) 0.38157(19) 0.86813(16) 0.0268(7) Uani 1 1 d . . .
H58A H 0.0659 0.3909 0.9074 0.040 Uiso 1 1 calc R . .
H58B H 0.1047 0.4366 0.8433 0.040 Uiso 1 1 calc R . .
H58C H 0.1873 0.3752 0.8880 0.040 Uiso 1 1 calc R . .
C59 C 0.1176(3) 0.2815(2) 0.75470(16) 0.0328(7) Uani 1 1 d . . .
H59A H 0.0825 0.2252 0.7180 0.049 Uiso 1 1 calc R . .
H59B H 0.1974 0.2748 0.7759 0.049 Uiso 1 1 calc R . .
H59C H 0.1170 0.3386 0.7323 0.049 Uiso 1 1 calc R . .
C60 C 0.3306(3) 0.2124(2) 0.87147(15) 0.0187(6) Uani 1 1 d . . .
C61 C 0.3388(3) 0.1464(2) 0.80175(15) 0.0239(6) Uani 1 1 d . . .
H61A H 0.2603 0.1339 0.7690 0.029 Uiso 1 1 calc R . .
C62 C 0.4212(3) 0.1934(3) 0.76202(19) 0.0427(9) Uani 1 1 d . . .
H62A H 0.4194 0.1515 0.7165 0.064 Uiso 1 1 calc R . .
H62B H 0.4998 0.2049 0.7921 0.064 Uiso 1 1 calc R . .
H62C H 0.3976 0.2542 0.7519 0.064 Uiso 1 1 calc R . .
C63 C 0.3717(3) 0.0512(2) 0.81580(18) 0.0395(9) Uani 1 1 d . . .
H63A H 0.3703 0.0104 0.7698 0.059 Uiso 1 1 calc R . .
H63B H 0.3167 0.0207 0.8401 0.059 Uiso 1 1 calc R . .
H63C H 0.4496 0.0606 0.8466 0.059 Uiso 1 1 calc R . .
C64 C 0.1982(2) 0.06312(19) 0.94915(15) 0.0160(5) Uani 1 1 d . . .
C65 C 0.3177(2) 0.0477(2) 0.99022(15) 0.0223(6) Uani 1 1 d . . .
H65A H 0.3766 0.0754 0.9658 0.027 Uiso 1 1 calc R . .
C66 C 0.3472(3) 0.0986(2) 1.06883(16) 0.0327(7) Uani 1 1 d . . .
H66A H 0.4257 0.0904 1.0917 0.049 Uiso 1 1 calc R . .
H66B H 0.2923 0.0715 1.0947 0.049 Uiso 1 1 calc R . .
H66C H 0.3426 0.1667 1.0704 0.049 Uiso 1 1 calc R . .
C67 C 0.3280(3) -0.0578(2) 0.98738(19) 0.0339(7) Uani 1 1 d . . .
H67A H 0.4061 -0.0645 1.0120 0.051 Uiso 1 1 calc R . .
H67B H 0.3128 -0.0896 0.9369 0.051 Uiso 1 1 calc R . .
H67C H 0.2717 -0.0869 1.0114 0.051 Uiso 1 1 calc R . .
C2 C 0.2238(2) 0.29263(17) 1.00634(13) 0.0134(5) Uani 1 1 d . . .
C3 C 0.3296(2) 0.35332(18) 1.02807(13) 0.0153(5) Uani 1 1 d . . .
H71A H 0.3842 0.3487 0.9984 0.018 Uiso 1 1 calc R . .
C4 C 0.3576(2) 0.42017(17) 1.09159(13) 0.0147(5) Uani 1 1 d . . .
I1 I 0.516097(19) 0.508447(14) 1.121633(10) 0.02956(6) Uani 1 1 d . . .
C5 C 0.2790(2) 0.43190(18) 1.13531(13) 0.0164(5) Uani 1 1 d . . .
H73A H 0.2973 0.4785 1.1781 0.020 Uiso 1 1 calc R . .
C6 C 0.1734(2) 0.37383(18) 1.11483(13) 0.0143(5) Uani 1 1 d . . .
Br1 Br 0.06279(3) 0.39541(2) 1.172077(15) 0.02328(7) Uani 1 1 d . . .
C1 C 0.1475(2) 0.30400(17) 1.05257(12) 0.0120(5) Uani 1 1 d . . .
O2 O 0.03904(16) 0.24761(13) 1.03220(9) 0.0168(4) Uani 1 1 d . . .
C7 C 0.0218(3) 0.1741(2) 1.07471(16) 0.0260(6) Uani 1 1 d . . .
H76A H -0.0521 0.1333 1.0530 0.039 Uiso 1 1 calc R . .
H76B H 0.0212 0.2036 1.1240 0.039 Uiso 1 1 calc R . .
H76C H 0.0847 0.1354 1.0760 0.039 Uiso 1 1 calc R . .
Li1 Li -0.0374(4) 0.2507(4) 0.9347(2) 0.0234(10) Uani 1 1 d . . .
O1 O -0.16929(18) 0.30871(16) 0.94503(11) 0.0305(5) Uani 1 1 d . . .
C80 C -0.1519(3) 0.4013(2) 0.99039(17) 0.0279(7) Uani 1 1 d . . .
H80A H -0.1528 0.4524 0.9608 0.034 Uiso 1 1 calc R . .
H80B H -0.0770 0.4117 1.0258 0.034 Uiso 1 1 calc R . .
C81 C -0.2510(3) 0.4009(2) 1.02867(19) 0.0343(8) Uani 1 1 d . . .
H81A H -0.2864 0.4599 1.0260 0.041 Uiso 1 1 calc R . .
H81B H -0.2238 0.3961 1.0801 0.041 Uiso 1 1 calc R . .
C82 C -0.3371(3) 0.3139(2) 0.9892(2) 0.0393(8) Uani 1 1 d . . .
H82A H -0.3388 0.2636 1.0193 0.047 Uiso 1 1 calc R . .
H82B H -0.4157 0.3309 0.9758 0.047 Uiso 1 1 calc R . .
C83 C -0.2921(3) 0.2817(2) 0.92287(18) 0.0323(7) Uani 1 1 d . . .
H83A H -0.3122 0.2119 0.9070 0.039 Uiso 1 1 calc R . .
H83B H -0.3248 0.3137 0.8827 0.039 Uiso 1 1 calc R . .
H10A H 0.640(3) 0.067(2) 0.4422(16) 0.015(7) Uiso 1 1 d . . .
H14A H 0.810(3) 0.286(2) 0.3743(15) 0.012(7) Uiso 1 1 d . . .
H64A H 0.150(3) 0.055(2) 0.9763(17) 0.024(8) Uiso 1 1 d . . .
H64B H 0.177(2) 0.014(2) 0.9088(15) 0.011(7) Uiso 1 1 d . . .
H10B H 0.659(3) 0.061(2) 0.3746(17) 0.017(8) Uiso 1 1 d . . .
H14B H 0.734(3) 0.349(2) 0.3459(17) 0.027(9) Uiso 1 1 d . . .
H60A H 0.336(3) 0.268(3) 0.8637(18) 0.030(9) Uiso 1 1 d . . .
H60B H 0.399(3) 0.211(2) 0.9085(18) 0.028(9) Uiso 1 1 d . . .

loop_
_atom_site_aniso_label
_atom_site_aniso_U_11
_atom_site_aniso_U_22
_atom_site_aniso_U_33
_atom_site_aniso_U_23
_atom_site_aniso_U_13
_atom_site_aniso_U_12
Al2 0.0117(4) 0.0131(3) 0.0090(3) 0.0002(3) 0.0012(3) 0.0024(3)
N2 0.0135(11) 0.0100(9) 0.0120(10) 0.0021(8) -0.0004(8) 0.0025(8)
C71 0.0142(13) 0.0142(12) 0.0142(12) -0.0011(9) -0.0029(10) 0.0019(10)
C72 0.0148(14) 0.0228(14) 0.0230(14) -0.0007(11) -0.0036(11) 0.0003(11)
C73 0.0187(15) 0.0301(16) 0.0315(16) 0.0062(13) -0.0060(12) 0.0092(13)
C74 0.0223(16) 0.0213(14) 0.0319(16) 0.0077(12) -0.0014(12) 0.0100(12)
C75 0.0188(14) 0.0155(12) 0.0218(14) 0.0070(10) -0.0003(11) 0.0065(11)
C76 0.0215(15) 0.0151(13) 0.0279(15) 0.0046(11) -0.0056(12) -0.0024(11)
C77 0.0259(16) 0.0262(15) 0.0193(14) -0.0074(11) -0.0009(12) 0.0056(12)
C78 0.0290(18) 0.0383(18) 0.0259(16) 0.0200(13) 0.0009(13) 0.0047(14)
C79 0.0262(16) 0.0130(12) 0.0350(17) 0.0073(11) -0.0017(13) 0.0030(11)
C10 0.0192(15) 0.0196(13) 0.0155(13) 0.0001(11) -0.0010(11) 0.0076(11)
C11 0.0199(16) 0.0356(17) 0.0248(15) 0.0045(12) 0.0017(12) 0.0152(13)
C12 0.0268(17) 0.0383(18) 0.0237(15) 0.0035(13) -0.0059(13) 0.0152(14)
C13 0.054(3) 0.063(3) 0.038(2) -0.0064(18) -0.0042(18) 0.047(2)
C14 0.0171(15) 0.0273(15) 0.0131(13) -0.0005(11) 0.0027(11) -0.0008(12)
C15 0.0247(16) 0.0404(18) 0.0155(14) -0.0012(12) 0.0077(12) -0.0037(13)
C16 0.050(2) 0.057(2) 0.0291(18) -0.0035(16) 0.0188(17) 0.0170(19)
C17 0.046(2) 0.065(3) 0.0217(17) 0.0085(16) 0.0159(16) -0.0029(19)
C20 0.0154(13) 0.0117(11) 0.0091(11) 0.0015(9) 0.0008(9) 0.0049(9)
C21 0.0145(13) 0.0173(12) 0.0124(12) 0.0006(9) 0.0047(10) 0.0009(10)
C22 0.0136(13) 0.0138(12) 0.0158(12) 0.0001(9) 0.0003(10) 0.0016(10)
I2 0.02534(11) 0.02935(11) 0.02774(11) -0.00233(8) 0.00710(8) -0.00627(8)
C23 0.0206(14) 0.0124(11) 0.0101(12) -0.0019(9) 0.0000(10) 0.0043(10)
C24 0.0195(14) 0.0149(12) 0.0106(11) 0.0030(9) 0.0053(10) 0.0052(10)
Br2 0.02910(16) 0.02555(14) 0.01549(13) -0.00022(10) 0.01021(11) -0.00047(12)
C25 0.0115(12) 0.0110(11) 0.0129(12) 0.0027(9) 0.0010(9) 0.0016(9)
O4 0.0152(10) 0.0142(8) 0.0143(9) 0.0041(7) 0.0022(7) -0.0004(7)
C26 0.0294(16) 0.0140(12) 0.0183(13) 0.0068(10) 0.0035(11) -0.0021(11)
Li2 0.016(2) 0.025(2) 0.017(2) 0.0042(18) 0.0023(18) 0.0057(19)
O3 0.0168(11) 0.0469(14) 0.0317(12) -0.0121(10) 0.0060(9) 0.0052(10)
C30A 0.028(2) 0.030(3) 0.029(3) -0.0065(18) 0.001(2) 0.006(2)
C31A 0.053(4) 0.042(4) 0.040(5) 0.007(3) 0.029(3) 0.015(3)
C30 0.028(2) 0.030(3) 0.029(3) -0.0065(18) 0.001(2) 0.006(2)
C31 0.053(4) 0.042(4) 0.040(5) 0.007(3) 0.029(3) 0.015(3)
C32 0.041(2) 0.068(3) 0.065(3) 0.002(2) 0.035(2) 0.004(2)
C33 0.0187(16) 0.0345(17) 0.045(2) 0.0065(15) 0.0107(14) 0.0001(13)
Al1 0.0126(4) 0.0116(3) 0.0102(3) -0.0010(3) 0.0016(3) 0.0002(3)
N1 0.0170(12) 0.0099(9) 0.0118(10) 0.0003(8) -0.0019(8) 0.0003(8)
C51 0.0138(13) 0.0174(12) 0.0168(13) -0.0026(10) -0.0023(10) 0.0021(10)
C52 0.0206(15) 0.0242(14) 0.0224(14) -0.0047(11) -0.0075(12) 0.0044(12)
C53 0.038(2) 0.0303(16) 0.0247(16) 0.0020(13) -0.0162(14) 0.0101(14)
C54 0.0379(19) 0.0222(14) 0.0258(16) 0.0055(12) -0.0079(13) 0.0098(13)
C55 0.0271(16) 0.0150(12) 0.0177(13) 0.0043(10) -0.0016(11) 0.0024(11)
C56 0.0139(14) 0.0208(13) 0.0240(14) 0.0019(11) -0.0006(11) -0.0027(11)
C57 0.0217(15) 0.0201(13) 0.0237(15) -0.0072(11) 0.0025(12) 0.0003(11)
C58 0.0365(18) 0.0124(12) 0.0274(15) 0.0044(11) -0.0028(13) 0.0023(12)
C59 0.048(2) 0.0322(17) 0.0195(15) 0.0113(13) 0.0075(14) 0.0031(15)
C60 0.0194(15) 0.0187(14) 0.0163(13) -0.0015(11) 0.0066(11) -0.0034(11)
C61 0.0208(15) 0.0306(15) 0.0185(14) -0.0039(11) 0.0100(11) -0.0032(12)
C62 0.041(2) 0.058(2) 0.0287(18) -0.0007(16) 0.0233(16) -0.0081(18)
C63 0.049(2) 0.042(2) 0.0315(18) -0.0037(15) 0.0182(16) 0.0174(17)
C64 0.0138(13) 0.0177(13) 0.0158(13) 0.0032(10) 0.0015(10) 0.0024(10)
C65 0.0175(15) 0.0264(14) 0.0233(14) 0.0071(11) 0.0027(11) 0.0048(12)
C66 0.0283(18) 0.0429(19) 0.0240(16) 0.0078(14) -0.0045(13) 0.0094(15)
C67 0.0281(18) 0.0291(16) 0.045(2) 0.0120(14) 0.0014(15) 0.0115(14)
C2 0.0166(13) 0.0120(11) 0.0113(11) 0.0027(9) 0.0024(10) 0.0011(10)
C3 0.0180(14) 0.0159(12) 0.0126(12) 0.0016(9) 0.0061(10) 0.0012(10)
C4 0.0142(13) 0.0128(11) 0.0137(12) 0.0010(9) -0.0021(10) -0.0014(10)
I1 0.02929(12) 0.03075(11) 0.02351(10) -0.00129(8) 0.00604(8) -0.00984(8)
C5 0.0238(15) 0.0128(12) 0.0103(12) -0.0003(9) -0.0006(10) 0.0037(10)
C6 0.0155(13) 0.0180(12) 0.0104(11) 0.0029(9) 0.0025(9) 0.0064(10)
Br1 0.02129(15) 0.03022(15) 0.01839(13) -0.00221(11) 0.00637(11) 0.00903(12)
C1 0.0128(12) 0.0117(11) 0.0103(11) 0.0018(9) -0.0005(9) 0.0021(9)
O2 0.0144(10) 0.0196(9) 0.0148(9) 0.0021(7) 0.0023(7) -0.0011(7)
C7 0.0294(17) 0.0247(15) 0.0236(15) 0.0066(12) 0.0079(12) -0.0035(12)
Li1 0.022(3) 0.029(3) 0.018(2) 0.0004(19) 0.0007(19) 0.007(2)
O1 0.0196(11) 0.0364(12) 0.0295(12) -0.0067(9) -0.0026(9) 0.0106(9)
C80 0.0253(17) 0.0239(15) 0.0333(17) 0.0029(12) 0.0031(13) 0.0067(12)
C81 0.0329(19) 0.0305(17) 0.0372(19) -0.0036(14) 0.0104(15) 0.0026(14)
C82 0.032(2) 0.0294(17) 0.055(2) -0.0026(16) 0.0151(17) 0.0044(15)
C83 0.0209(17) 0.0333(17) 0.0354(18) -0.0031(14) -0.0055(13) 0.0070(13)

loop_
_atom_type_symbol
_atom_type_description
_atom_type_scat_dispersion_real
_atom_type_scat_dispersion_imag
_atom_type_scat_source
C C 0.0033 0.0016 'International Tables Vol C Tables 4.2.6.8 and 6.1.1.4'
H H 0.0000 0.0000 'International Tables Vol C Tables 4.2.6.8 and 6.1.1.4'
Li Li -0.0003 0.0001 'International Tables Vol C Tables 4.2.6.8 and 6.1.1.4'
N N 0.0061 0.0033 'International Tables Vol C Tables 4.2.6.8 and 6.1.1.4'
O O 0.0106 0.0060 'International Tables Vol C Tables 4.2.6.8 and 6.1.1.4'
Al Al 0.0645 0.0514 'International Tables Vol C Tables 4.2.6.8 and 6.1.1.4'
Br Br -0.2901 2.4595 'International Tables Vol C Tables 4.2.6.8 and 6.1.1.4'
I I -0.4742 1.8119 'International Tables Vol C Tables 4.2.6.8 and 6.1.1.4'

loop_
_geom_angle_atom_site_label_1
_geom_angle_atom_site_label_2
_geom_angle_atom_site_label_3
_geom_angle
N2 Al2 C10 115.79(11)
N2 Al2 C14 116.85(11)
C10 Al2 C14 106.79(13)
N2 Al2 C20 106.27(9)
C10 Al2 C20 106.89(11)
C14 Al2 C20 103.08(11)
N2 Al2 Li2 38.93(10)
C10 Al2 Li2 107.90(13)
C14 Al2 Li2 144.68(13)
C20 Al2 Li2 72.82(11)
C71 N2 C75 114.21(19)
C71 N2 Al2 118.94(15)
C75 N2 Al2 114.78(16)
C71 N2 Li2 99.3(2)
C75 N2 Li2 102.79(19)
Al2 N2 Li2 103.09(16)
N2 C71 C76 109.4(2)
N2 C71 C77 113.1(2)
C76 C71 C77 107.4(2)
N2 C71 C72 112.9(2)
C76 C71 C72 104.3(2)
C77 C71 C72 109.3(2)
N2 C71 Li2 47.33(15)
C76 C71 Li2 77.80(17)
C77 C71 Li2 158.9(2)
C72 C71 Li2 88.48(18)
C73 C72 C71 114.8(2)
C73 C72 H2A 108.6
C71 C72 H2A 108.6
C73 C72 H2B 108.6
C71 C72 H2B 108.6
H2A C72 H2B 107.5
C72 C73 C74 107.9(2)
C72 C73 H3A 110.1
C74 C73 H3A 110.1
C72 C73 H3B 110.1
C74 C73 H3B 110.1
H3A C73 H3B 108.4
C73 C74 C75 113.1(2)
C73 C74 H4A 109.0
C75 C74 H4A 109.0
C73 C74 H4B 109.0
C75 C74 H4B 109.0
H4A C74 H4B 107.8
N2 C75 C79 108.2(2)
N2 C75 C74 112.2(2)
C79 C75 C74 106.7(2)
N2 C75 C78 115.1(2)
C79 C75 C78 106.9(2)
C74 C75 C78 107.3(2)
N2 C75 Li2 45.07(14)
C79 C75 Li2 82.01(19)
C74 C75 Li2 86.36(19)
C78 C75 Li2 160.1(2)
C71 C76 H6A 109.5
C71 C76 H6B 109.5
H6A C76 H6B 109.5
C71 C76 H6C 109.5
H6A C76 H6C 109.5
H6B C76 H6C 109.5
C71 C77 H7A 109.5
C71 C77 H7B 109.5
H7A C77 H7B 109.5
C71 C77 H7C 109.5
H7A C77 H7C 109.5
H7B C77 H7C 109.5
C75 C78 H8A 109.5
C75 C78 H8B 109.5
H8A C78 H8B 109.5
C75 C78 H8C 109.5
H8A C78 H8C 109.5
H8B C78 H8C 109.5
C75 C79 H9A 109.5
C75 C79 H9B 109.5
H9A C79 H9B 109.5
C75 C79 H9C 109.5
H9A C79 H9C 109.5
H9B C79 H9C 109.5
C11 C10 Al2 116.5(2)
C11 C10 H10A 108.2(19)
Al2 C10 H10A 114.3(18)
C11 C10 H10B 109(2)
Al2 C10 H10B 108.3(19)
H10A C10 H10B 99(3)
C12 C11 C10 111.6(2)
C12 C11 C13 109.3(3)
C10 C11 C13 111.0(3)
C12 C11 H11A 108.3
C10 C11 H11A 108.3
C13 C11 H11A 108.3
C11 C12 H12A 109.5
C11 C12 H12B 109.5
H12A C12 H12B 109.5
C11 C12 H12C 109.5
H12A C12 H12C 109.5
H12B C12 H12C 109.5
C11 C13 H13A 109.5
C11 C13 H13B 109.5
H13A C13 H13B 109.5
C11 C13 H13C 109.5
H13A C13 H13C 109.5
H13B C13 H13C 109.5
C15 C14 Al2 121.9(2)
C15 C14 H14A 107.6(19)
Al2 C14 H14A 101.1(19)
C15 C14 H14B 108(2)
Al2 C14 H14B 109(2)
H14A C14 H14B 108(3)
C16 C15 C17 109.1(3)
C16 C15 C14 111.4(3)
C17 C15 C14 112.5(3)
C16 C15 H15A 107.9
C17 C15 H15A 107.9
C14 C15 H15A 107.9
C15 C16 H16A 109.5
C15 C16 H16B 109.5
H16A C16 H16B 109.5
C15 C16 H16C 109.5
H16A C16 H16C 109.5
H16B C16 H16C 109.5
C15 C17 H17A 109.5
C15 C17 H17B 109.5
H17A C17 H17B 109.5
C15 C17 H17C 109.5
H17A C17 H17C 109.5
H17B C17 H17C 109.5
C25 C20 C21 115.2(2)
C25 C20 Al2 124.54(19)
C21 C20 Al2 120.23(18)
C22 C21 C20 122.3(2)
C22 C21 H21A 118.9
C20 C21 H21A 118.9
C23 C22 C21 121.2(2)
C23 C22 I2 117.20(18)
C21 C22 I2 121.63(19)
C22 C23 C24 117.8(2)
C22 C23 H23A 121.1
C24 C23 H23A 121.1
C23 C24 C25 121.1(2)
C23 C24 Br2 117.20(18)
C25 C24 Br2 121.7(2)
C24 C25 C20 122.5(2)
C24 C25 O4 118.8(2)
C20 C25 O4 118.7(2)
C25 O4 C26 114.8(2)
C25 O4 Li2 116.0(2)
C26 O4 Li2 123.2(2)
O4 C26 H26A 109.5
O4 C26 H26B 109.5
H26A C26 H26B 109.5
O4 C26 H26C 109.5
H26A C26 H26C 109.5
H26B C26 H26C 109.5
O3 Li2 O4 103.4(2)
O3 Li2 N2 141.9(3)
O4 Li2 N2 114.6(2)
O3 Li2 C71 121.5(2)
O4 Li2 C71 125.3(2)
N2 Li2 C71 33.36(11)
O3 Li2 C75 117.4(2)
O4 Li2 C75 129.1(2)
N2 Li2 C75 32.14(10)
C71 Li2 C75 55.13(12)
O3 Li2 Al2 174.3(2)
O4 Li2 Al2 76.79(16)
N2 Li2 Al2 37.99(10)
C71 Li2 Al2 61.64(11)
C75 Li2 Al2 59.63(11)
C33 O3 C30A 106.0(3)
C33 O3 C30 107.1(3)
C33 O3 Li2 138.8(2)
C30A O3 Li2 114.4(3)
C30 O3 Li2 111.2(3)
O3 C30A C31A 103.7(6)
O3 C30A H30A 111.0
C31A C30A H30A 111.0
O3 C30A H30B 111.0
C31A C30A H30B 111.0
H30A C30A H30B 109.0
C30A C31A C32 96.5(5)
C30A C31A H31A 112.5
C32 C31A H31A 112.5
C30A C31A H31B 112.5
C32 C31A H31B 112.5
H31A C31A H31B 110.0
O3 C30 C31 98.7(5)
O3 C30 H30C 112.0
C31 C30 H30C 112.0
O3 C30 H30D 112.0
C31 C30 H30D 112.0
H30C C30 H30D 109.7
C30 C31 C32 103.7(5)
C30 C31 H31C 111.0
C32 C31 H31C 111.0
C30 C31 H31D 111.0
C32 C31 H31D 111.0
H31C C31 H31D 109.0
C33 C32 C31A 103.1(4)
C33 C32 C31 103.8(4)
C33 C32 H32A 111.1
C31A C32 H32A 111.1
C31 C32 H32A 89.0
C33 C32 H32B 111.1
C31A C32 H32B 111.1
C31 C32 H32B 130.3
H32A C32 H32B 109.1
O3 C33 C32 105.8(3)
O3 C33 H33A 110.6
C32 C33 H33A 110.6
O3 C33 H33B 110.6
C32 C33 H33B 110.6
H33A C33 H33B 108.7
N1 Al1 C60 115.42(11)
N1 Al1 C64 116.81(11)
C60 Al1 C64 106.40(12)
N1 Al1 C2 106.06(10)
C60 Al1 C2 104.86(11)
C64 Al1 C2 106.28(11)
N1 Al1 Li1 41.07(11)
C60 Al1 Li1 146.81(14)
C64 Al1 Li1 106.14(13)
C2 Al1 Li1 71.74(12)
C51 N1 C55 114.9(2)
C51 N1 Al1 117.64(15)
C55 N1 Al1 115.80(17)
C51 N1 Li1 100.9(2)
C55 N1 Li1 104.6(2)
Al1 N1 Li1 99.01(16)
N1 C51 C56 109.0(2)
N1 C51 C52 112.8(2)
C56 C51 C52 104.5(2)
N1 C51 C57 113.3(2)
C56 C51 C57 107.4(2)
C52 C51 C57 109.4(2)
N1 C51 Li1 46.39(16)
C56 C51 Li1 75.40(18)
C52 C51 Li1 92.03(18)
C57 C51 Li1 156.4(2)
C53 C52 C51 114.9(3)
C53 C52 H52A 108.5
C51 C52 H52A 108.5
C53 C52 H52B 108.5
C51 C52 H52B 108.5
H52A C52 H52B 107.5
C52 C53 C54 107.8(2)
C52 C53 H53A 110.1
C54 C53 H53A 110.1
C52 C53 H53B 110.1
C54 C53 H53B 110.1
H53A C53 H53B 108.5
C53 C54 C55 111.8(2)
C53 C54 H54A 109.3
C55 C54 H54A 109.3
C53 C54 H54B 109.3
C55 C54 H54B 109.3
H54A C54 H54B 107.9
N1 C55 C58 108.6(2)
N1 C55 C59 115.5(2)
C58 C55 C59 106.1(3)
N1 C55 C54 111.8(2)
C58 C55 C54 106.7(2)
C59 C55 C54 107.6(2)
C51 C56 H56A 109.5
C51 C56 H56B 109.5
H56A C56 H56B 109.5
C51 C56 H56C 109.5
H56A C56 H56C 109.5
H56B C56 H56C 109.5
C51 C57 H57A 109.5
C51 C57 H57B 109.5
H57A C57 H57B 109.5
C51 C57 H57C 109.5
H57A C57 H57C 109.5
H57B C57 H57C 109.5
C55 C58 H58A 109.5
C55 C58 H58B 109.5
H58A C58 H58B 109.5
C55 C58 H58C 109.5
H58A C58 H58C 109.5
H58B C58 H58C 109.5
C55 C59 H59A 109.5
C55 C59 H59B 109.5
H59A C59 H59B 109.5
C55 C59 H59C 109.5
H59A C59 H59C 109.5
H59B C59 H59C 109.5
C61 C60 Al1 119.8(2)
C61 C60 H60A 108(2)
Al1 C60 H60A 108(2)
C61 C60 H60B 107.7(19)
Al1 C60 H60B 107.7(19)
H60A C60 H60B 105(3)
C63 C61 C62 110.2(3)
C63 C61 C60 112.5(3)
C62 C61 C60 112.0(3)
C63 C61 H61A 107.3
C62 C61 H61A 107.3
C60 C61 H61A 107.3
C61 C62 H62A 109.5
C61 C62 H62B 109.5
H62A C62 H62B 109.5
C61 C62 H62C 109.5
H62A C62 H62C 109.5
H62B C62 H62C 109.5
C61 C63 H63A 109.5
C61 C63 H63B 109.5
H63A C63 H63B 109.5
C61 C63 H63C 109.5
H63A C63 H63C 109.5
H63B C63 H63C 109.5
C65 C64 Al1 115.58(19)
C65 C64 H64A 108(2)
Al1 C64 H64A 110(2)
C65 C64 H64B 105.5(17)
Al1 C64 H64B 108.9(17)
H64A C64 H64B 108(3)
C67 C65 C66 109.7(3)
C67 C65 C64 112.0(2)
C66 C65 C64 112.4(2)
C67 C65 H65A 107.5
C66 C65 H65A 107.5
C64 C65 H65A 107.5
C65 C66 H66A 109.5
C65 C66 H66B 109.5
H66A C66 H66B 109.5
C65 C66 H66C 109.5
H66A C66 H66C 109.5
H66B C66 H66C 109.5
C65 C67 H67A 109.5
C65 C67 H67B 109.5
H67A C67 H67B 109.5
C65 C67 H67C 109.5
H67A C67 H67C 109.5
H67B C67 H67C 109.5
C1 C2 C3 115.6(2)
C1 C2 Al1 124.07(19)
C3 C2 Al1 120.25(18)
C4 C3 C2 122.3(2)
C4 C3 H71A 118.8
C2 C3 H71A 118.8
C5 C4 C3 120.9(2)
C5 C4 I1 118.21(18)
C3 C4 I1 120.87(19)
C6 C5 C4 118.1(2)
C6 C5 H73A 121.0
C4 C5 H73A 121.0
C5 C6 C1 120.9(2)
C5 C6 Br1 117.77(18)
C1 C6 Br1 121.3(2)
O2 C1 C6 119.7(2)
O2 C1 C2 118.0(2)
C6 C1 C2 122.2(2)
C6 C1 Li1 135.0(2)
C2 C1 Li1 89.66(18)
C1 O2 C7 115.2(2)
C1 O2 Li1 112.4(2)
C7 O2 Li1 128.2(2)
O2 C7 H76A 109.5
O2 C7 H76B 109.5
H76A C7 H76B 109.5
O2 C7 H76C 109.5
H76A C7 H76C 109.5
H76B C7 H76C 109.5
O1 Li1 O2 103.9(2)
O1 Li1 N1 137.9(3)
O2 Li1 N1 117.9(3)
O1 Li1 C51 121.5(2)
O2 Li1 C51 126.4(2)
N1 Li1 C51 32.68(11)
O1 Li1 C1 114.1(2)
O2 Li1 C1 27.80(11)
N1 Li1 C1 101.5(2)
C51 Li1 C1 124.43(19)
O1 Li1 Al1 170.5(3)
O2 Li1 Al1 78.15(16)
N1 Li1 Al1 39.91(11)
C51 Li1 Al1 62.02(11)
C1 Li1 Al1 63.59(11)
C83 O1 C80 105.5(2)
C83 O1 Li1 136.3(2)
C80 O1 Li1 118.0(2)
O1 C80 C81 105.8(3)
O1 C80 H80A 110.6
C81 C80 H80A 110.6
O1 C80 H80B 110.6
C81 C80 H80B 110.6
H80A C80 H80B 108.7
C80 C81 C82 105.4(3)
C80 C81 H81A 110.7
C82 C81 H81A 110.7
C80 C81 H81B 110.7
C82 C81 H81B 110.7
H81A C81 H81B 108.8
C83 C82 C81 103.7(3)
C83 C82 H82A 111.0
C81 C82 H82A 111.0
C83 C82 H82B 111.0
C81 C82 H82B 111.0
H82A C82 H82B 109.0
O1 C83 C82 104.7(2)
O1 C83 H83A 110.8
C82 C83 H83A 110.8
O1 C83 H83B 110.8
C82 C83 H83B 110.8
H83A C83 H83B 108.9

loop_
_geom_bond_atom_site_label_1
_geom_bond_atom_site_label_2
_geom_bond_distance
Al2 N2 1.978(2)
Al2 C10 2.024(3)
Al2 C14 2.027(3)
Al2 C20 2.061(2)
Al2 Li2 3.130(5)
N2 C71 1.510(3)
N2 C75 1.517(3)
N2 Li2 2.019(5)
C71 C76 1.533(4)
C71 C77 1.538(4)
C71 C72 1.544(4)
C71 Li2 2.710(5)
C72 C73 1.511(4)
C72 H2A 0.9900
C72 H2B 0.9900
C73 C74 1.520(4)
C73 H3A 0.9900
C73 H3B 0.9900
C74 C75 1.539(4)
C74 H4A 0.9900
C74 H4B 0.9900
C75 C79 1.530(4)
C75 C78 1.548(4)
C75 Li2 2.781(5)
C76 H6A 0.9800
C76 H6B 0.9800
C76 H6C 0.9800
C77 H7A 0.9800
C77 H7B 0.9800
C77 H7C 0.9800
C78 H8A 0.9800
C78 H8B 0.9800
C78 H8C 0.9800
C79 H9A 0.9800
C79 H9B 0.9800
C79 H9C 0.9800
C10 C11 1.539(4)
C10 H10A 0.90(3)
C10 H10B 0.88(3)
C11 C12 1.519(4)
C11 C13 1.540(4)
C11 H11A 1.0000
C12 H12A 0.9800
C12 H12B 0.9800
C12 H12C 0.9800
C13 H13A 0.9800
C13 H13B 0.9800
C13 H13C 0.9800
C14 C15 1.558(4)
C14 H14A 0.86(3)
C14 H14B 0.92(3)
C15 C16 1.514(5)
C15 C17 1.525(5)
C15 H15A 1.0000
C16 H16A 0.9800
C16 H16B 0.9800
C16 H16C 0.9800
C17 H17A 0.9800
C17 H17B 0.9800
C17 H17C 0.9800
C20 C25 1.397(3)
C20 C21 1.407(4)
C21 C22 1.394(3)
C21 H21A 0.9500
C22 C23 1.380(4)
C22 I2 2.088(3)
C23 C24 1.383(4)
C23 H23A 0.9500
C24 C25 1.394(3)
C24 Br2 1.899(2)
C25 O4 1.406(3)
O4 C26 1.439(3)
O4 Li2 1.917(5)
C26 H26A 0.9800
C26 H26B 0.9800
C26 H26C 0.9800
Li2 O3 1.907(5)
O3 C33 1.444(3)
O3 C30A 1.468(6)
O3 C30 1.494(5)
C30A C31A 1.518(8)
C30A H30A 0.9900
C30A H30B 0.9900
C31A C32 1.519(8)
C31A H31A 0.9900
C31A H31B 0.9900
C30 C31 1.515(8)
C30 H30C 0.9900
C30 H30D 0.9900
C31 C32 1.545(8)
C31 H31C 0.9900
C31 H31D 0.9900
C32 C33 1.518(4)
C32 H32A 0.9900
C32 H32B 0.9900
C33 H33A 0.9900
C33 H33B 0.9900
Al1 N1 1.979(2)
Al1 C60 2.011(3)
Al1 C64 2.025(3)
Al1 C2 2.063(2)
Al1 Li1 3.047(5)
N1 C51 1.512(3)
N1 C55 1.512(3)
N1 Li1 2.027(5)
C51 C56 1.531(4)
C51 C52 1.542(4)
C51 C57 1.546(4)
C51 Li1 2.749(5)
C52 C53 1.513(4)
C52 H52A 0.9900
C52 H52B 0.9900
C53 C54 1.517(4)
C53 H53A 0.9900
C53 H53B 0.9900
C54 C55 1.541(4)
C54 H54A 0.9900
C54 H54B 0.9900
C55 C58 1.539(4)
C55 C59 1.540(4)
C56 H56A 0.9800
C56 H56B 0.9800
C56 H56C 0.9800
C57 H57A 0.9800
C57 H57B 0.9800
C57 H57C 0.9800
C58 H58A 0.9800
C58 H58B 0.9800
C58 H58C 0.9800
C59 H59A 0.9800
C59 H59B 0.9800
C59 H59C 0.9800
C60 C61 1.549(4)
C60 H60A 0.82(4)
C60 H60B 0.98(3)
C61 C63 1.509(5)
C61 C62 1.521(4)
C61 H61A 1.0000
C62 H62A 0.9800
C62 H62B 0.9800
C62 H62C 0.9800
C63 H63A 0.9800
C63 H63B 0.9800
C63 H63C 0.9800
C64 C65 1.542(4)
C64 H64A 0.86(3)
C64 H64B 0.94(3)
C65 C67 1.524(4)
C65 C66 1.530(4)
C65 H65A 1.0000
C66 H66A 0.9800
C66 H66B 0.9800
C66 H66C 0.9800
C67 H67A 0.9800
C67 H67B 0.9800
C67 H67C 0.9800
C2 C1 1.400(3)
C2 C3 1.402(4)
C3 C4 1.392(3)
C3 H71A 0.9500
C4 C5 1.387(4)
C4 I1 2.082(3)
C5 C6 1.382(4)
C5 H73A 0.9500
C6 C1 1.399(3)
C6 Br1 1.904(2)
C1 O2 1.399(3)
C1 Li1 2.772(5)
O2 C7 1.447(3)
O2 Li1 1.919(5)
C7 H76A 0.9800
C7 H76B 0.9800
C7 H76C 0.9800
Li1 O1 1.893(5)
O1 C83 1.435(4)
O1 C80 1.445(3)
C80 C81 1.513(4)
C80 H80A 0.9900
C80 H80B 0.9900
C81 C82 1.520(5)
C81 H81A 0.9900
C81 H81B 0.9900
C82 C83 1.510(5)
C82 H82A 0.9900
C82 H82B 0.9900
C83 H83A 0.9900
C83 H83B 0.9900

loop_
_geom_torsion_atom_site_label_1
_geom_torsion_atom_site_label_2
_geom_torsion_atom_site_label_3
_geom_torsion_atom_site_label_4
_geom_torsion
C10 Al2 N2 C71 -21.7(2)
C14 Al2 N2 C71 105.46(19)
C20 Al2 N2 C71 -140.21(17)
Li2 Al2 N2 C71 -108.6(2)
C10 Al2 N2 C75 -162.19(17)
C14 Al2 N2 C75 -35.0(2)
C20 Al2 N2 C75 79.31(18)
Li2 Al2 N2 C75 111.0(2)
C10 Al2 N2 Li2 86.85(19)
C14 Al2 N2 Li2 -145.98(17)
C20 Al2 N2 Li2 -31.65(18)
C75 N2 C71 C76 -159.7(2)
Al2 N2 C71 C76 59.6(2)
Li2 N2 C71 C76 -51.0(2)
C75 N2 C71 C77 80.7(3)
Al2 N2 C71 C77 -60.0(3)
Li2 N2 C71 C77 -170.6(2)
C75 N2 C71 C72 -44.0(3)
Al2 N2 C71 C72 175.29(17)
Li2 N2 C71 C72 64.6(2)
C75 N2 C71 Li2 -108.6(2)
Al2 N2 C71 Li2 110.7(2)
N2 C71 C72 C73 49.6(3)
C76 C71 C72 C73 168.2(2)
C77 C71 C72 C73 -77.2(3)
Li2 C71 C72 C73 91.2(2)
C71 C72 C73 C74 -55.0(3)
C72 C73 C74 C75 57.4(3)
C71 N2 C75 C79 164.2(2)
Al2 N2 C75 C79 -53.4(3)
Li2 N2 C75 C79 57.7(3)
C71 N2 C75 C74 46.8(3)
Al2 N2 C75 C74 -170.86(17)
Li2 N2 C75 C74 -59.7(3)
C71 N2 C75 C78 -76.3(3)
Al2 N2 C75 C78 66.1(3)
Li2 N2 C75 C78 177.2(2)
C71 N2 C75 Li2 106.5(3)
Al2 N2 C75 Li2 -111.1(2)
C73 C74 C75 N2 -54.5(3)
C73 C74 C75 C79 -172.8(2)
C73 C74 C75 C78 72.9(3)
C73 C74 C75 Li2 -92.3(2)
N2 Al2 C10 C11 -176.52(19)
C14 Al2 C10 C11 51.4(2)
C20 Al2 C10 C11 -58.4(2)
Li2 Al2 C10 C11 -135.3(2)
Al2 C10 C11 C12 85.5(3)
Al2 C10 C11 C13 -152.3(2)
N2 Al2 C14 C15 -70.6(3)
C10 Al2 C14 C15 60.8(3)
C20 Al2 C14 C15 173.3(2)
Li2 Al2 C14 C15 -108.1(3)
Al2 C14 C15 C16 -90.2(3)
Al2 C14 C15 C17 146.9(3)
N2 Al2 C20 C25 50.1(2)
C10 Al2 C20 C25 -74.1(2)
C14 Al2 C20 C25 173.6(2)
Li2 Al2 C20 C25 29.9(2)
N2 Al2 C20 C21 -132.56(19)
C10 Al2 C20 C21 103.2(2)
C14 Al2 C20 C21 -9.1(2)
Li2 Al2 C20 C21 -152.7(2)
C25 C20 C21 C22 0.5(4)
Al2 C20 C21 C22 -177.03(19)
C20 C21 C22 C23 -1.5(4)
C20 C21 C22 I2 178.98(18)
C21 C22 C23 C24 0.3(4)
I2 C22 C23 C24 179.78(18)
C22 C23 C24 C25 1.9(4)
C22 C23 C24 Br2 -176.17(18)
C23 C24 C25 C20 -3.0(4)
Br2 C24 C25 C20 174.99(18)
C23 C24 C25 O4 -179.5(2)
Br2 C24 C25 O4 -1.5(3)
C21 C20 C25 C24 1.7(3)
Al2 C20 C25 C24 179.15(19)
C21 C20 C25 O4 178.2(2)
Al2 C20 C25 O4 -4.3(3)
C24 C25 O4 C26 -78.8(3)
C20 C25 O4 C26 104.5(2)
C24 C25 O4 Li2 127.3(2)
C20 C25 O4 Li2 -49.3(3)
C25 O4 Li2 O3 -122.0(2)
C26 O4 Li2 O3 86.6(3)
C25 O4 Li2 N2 55.5(3)
C26 O4 Li2 N2 -95.9(3)
C25 O4 Li2 C71 92.3(3)
C26 O4 Li2 C71 -59.1(4)
C25 O4 Li2 C75 21.4(3)
C26 O4 Li2 C75 -130.0(3)
C25 O4 Li2 Al2 52.15(18)
C26 O4 Li2 Al2 -99.3(2)
C71 N2 Li2 O3 -66.4(5)
C75 N2 Li2 O3 51.2(5)
Al2 N2 Li2 O3 170.8(4)
C71 N2 Li2 O4 117.4(3)
C75 N2 Li2 O4 -125.0(2)
Al2 N2 Li2 O4 -5.4(3)
C75 N2 Li2 C71 117.6(2)
Al2 N2 Li2 C71 -122.79(17)
C71 N2 Li2 C75 -117.6(2)
Al2 N2 Li2 C75 119.61(19)
C71 N2 Li2 Al2 122.79(18)
C75 N2 Li2 Al2 -119.61(19)
N2 C71 Li2 O3 138.5(3)
C76 C71 Li2 O3 -90.1(3)
C77 C71 Li2 O3 163.1(5)
C72 C71 Li2 O3 14.9(3)
N2 C71 Li2 O4 -81.5(3)
C76 C71 Li2 O4 49.9(3)
C77 C71 Li2 O4 -56.9(7)
C72 C71 Li2 O4 154.9(3)
C76 C71 Li2 N2 131.4(2)
C77 C71 Li2 N2 24.7(6)
C72 C71 Li2 N2 -123.6(2)
N2 C71 Li2 C75 35.07(15)
C76 C71 Li2 C75 166.4(2)
C77 C71 Li2 C75 59.7(6)
C72 C71 Li2 C75 -88.56(17)
N2 C71 Li2 Al2 -36.01(13)
C76 C71 Li2 Al2 95.36(16)
C77 C71 Li2 Al2 -11.4(6)
C72 C71 Li2 Al2 -159.65(17)
N2 C75 Li2 O3 -147.2(3)
C79 C75 Li2 O3 87.0(3)
C74 C75 Li2 O3 -20.5(3)
C78 C75 Li2 O3 -154.7(6)
N2 C75 Li2 O4 73.6(3)
C79 C75 Li2 O4 -52.2(3)
C74 C75 Li2 O4 -159.7(3)
C78 C75 Li2 O4 66.1(8)
C79 C75 Li2 N2 -125.8(3)
C74 C75 Li2 N2 126.8(3)
C78 C75 Li2 N2 -7.5(6)
N2 C75 Li2 C71 -36.44(16)
C79 C75 Li2 C71 -162.2(2)
C74 C75 Li2 C71 90.33(17)
C78 C75 Li2 C71 -43.9(7)
N2 C75 Li2 Al2 38.33(15)
C79 C75 Li2 Al2 -87.43(16)
C74 C75 Li2 Al2 165.10(17)
C78 C75 Li2 Al2 30.8(6)
N2 Al2 Li2 O4 175.0(3)
C10 Al2 Li2 O4 65.86(17)
C14 Al2 Li2 O4 -125.31(19)
C20 Al2 Li2 O4 -36.84(14)
C10 Al2 Li2 N2 -109.12(16)
C14 Al2 Li2 N2 59.7(3)
C20 Al2 Li2 N2 148.18(18)
N2 Al2 Li2 C71 31.69(13)
C10 Al2 Li2 C71 -77.43(13)
C14 Al2 Li2 C71 91.4(2)
C20 Al2 Li2 C71 179.87(13)
N2 Al2 Li2 C75 -32.42(13)
C10 Al2 Li2 C75 -141.54(12)
C14 Al2 Li2 C75 27.3(2)
C20 Al2 Li2 C75 115.77(12)
O4 Li2 O3 C33 -135.5(3)
N2 Li2 O3 C33 48.1(7)
C71 Li2 O3 C33 11.9(5)
C75 Li2 O3 C33 75.9(4)
O4 Li2 O3 C30A 32.2(5)
N2 Li2 O3 C30A -144.2(5)
C71 Li2 O3 C30A 179.6(4)
C75 Li2 O3 C30A -116.4(4)
O4 Li2 O3 C30 67.2(4)
N2 Li2 O3 C30 -109.2(5)
C71 Li2 O3 C30 -145.4(4)
C75 Li2 O3 C30 -81.4(4)
C33 O3 C30A C31A -34.0(7)
C30 O3 C30A C31A 62.8(8)
Li2 O3 C30A C31A 154.4(5)
O3 C30A C31A C32 48.1(8)
C33 O3 C30 C31 44.7(6)
C30A O3 C30 C31 -48.5(7)
Li2 O3 C30 C31 -150.8(5)
O3 C30 C31 C32 -42.1(7)
C30A C31A C32 C33 -44.3(7)
C30A C31A C32 C31 50.2(11)
C30 C31 C32 C33 26.1(7)
C30 C31 C32 C31A -65.2(12)
C30A O3 C33 C32 4.7(5)
C30 O3 C33 C32 -29.1(4)
Li2 O3 C33 C32 173.0(4)
C31A C32 C33 O3 26.1(5)
C31 C32 C33 O3 1.3(5)
C60 Al1 N1 C51 102.68(19)
C64 Al1 N1 C51 -23.5(2)
C2 Al1 N1 C51 -141.71(18)
Li1 Al1 N1 C51 -107.5(2)
C60 Al1 N1 C55 -38.8(2)
C64 Al1 N1 C55 -164.96(17)
C2 Al1 N1 C55 76.86(18)
Li1 Al1 N1 C55 111.1(2)
C60 Al1 N1 Li1 -149.87(18)
C64 Al1 N1 Li1 83.92(19)
C2 Al1 N1 Li1 -34.26(19)
C55 N1 C51 C56 -157.8(2)
Al1 N1 C51 C56 60.5(2)
Li1 N1 C51 C56 -45.9(3)
C55 N1 C51 C52 -42.2(3)
Al1 N1 C51 C52 176.04(18)
Li1 N1 C51 C52 69.7(3)
C55 N1 C51 C57 82.7(3)
Al1 N1 C51 C57 -59.0(3)
Li1 N1 C51 C57 -165.3(2)
C55 N1 C51 Li1 -111.9(3)
Al1 N1 C51 Li1 106.3(2)
N1 C51 C52 C53 47.6(3)
C56 C51 C52 C53 165.8(2)
C57 C51 C52 C53 -79.5(3)
Li1 C51 C52 C53 90.4(3)
C51 C52 C53 C54 -55.7(3)
C52 C53 C54 C55 59.7(4)
C51 N1 C55 C58 164.5(2)
Al1 N1 C55 C58 -53.0(3)
Li1 N1 C55 C58 54.8(3)
C51 N1 C55 C59 -76.5(3)
Al1 N1 C55 C59 66.0(3)
Li1 N1 C55 C59 173.8(3)
C51 N1 C55 C54 47.0(3)
Al1 N1 C55 C54 -170.48(18)
Li1 N1 C55 C54 -62.7(3)
C53 C54 C55 N1 -56.5(3)
C53 C54 C55 C58 -175.2(3)
C53 C54 C55 C59 71.4(3)
N1 Al1 C60 C61 -65.0(3)
C64 Al1 C60 C61 66.3(3)
C2 Al1 C60 C61 178.7(2)
Li1 Al1 C60 C61 -102.1(3)
Al1 C60 C61 C63 -76.6(3)
Al1 C60 C61 C62 158.6(3)
N1 Al1 C64 C65 175.09(18)
C60 Al1 C64 C65 44.5(2)
C2 Al1 C64 C65 -66.9(2)
Li1 Al1 C64 C65 -142.1(2)
Al1 C64 C65 C67 -156.8(2)
Al1 C64 C65 C66 79.2(3)
N1 Al1 C2 C1 56.1(2)
C60 Al1 C2 C1 178.7(2)
C64 Al1 C2 C1 -68.8(2)
Li1 Al1 C2 C1 33.2(2)
N1 Al1 C2 C3 -127.5(2)
C60 Al1 C2 C3 -4.9(2)
C64 Al1 C2 C3 107.6(2)
Li1 Al1 C2 C3 -150.4(2)
C1 C2 C3 C4 0.4(4)
Al1 C2 C3 C4 -176.31(19)
C2 C3 C4 C5 -2.3(4)
C2 C3 C4 I1 179.83(19)
C3 C4 C5 C6 1.5(4)
I1 C4 C5 C6 179.36(18)
C4 C5 C6 C1 1.3(4)
C4 C5 C6 Br1 -176.41(18)
C5 C6 C1 O2 -178.6(2)
Br1 C6 C1 O2 -1.0(3)
C5 C6 C1 C2 -3.3(4)
Br1 C6 C1 C2 174.29(18)
C5 C6 C1 Li1 -131.5(3)
Br1 C6 C1 Li1 46.1(4)
C3 C2 C1 O2 177.8(2)
Al1 C2 C1 O2 -5.7(3)
C3 C2 C1 C6 2.4(4)
Al1 C2 C1 C6 178.93(18)
C3 C2 C1 Li1 148.6(2)
Al1 C2 C1 Li1 -34.9(2)
C6 C1 O2 C7 -75.2(3)
C2 C1 O2 C7 109.4(3)
Li1 C1 O2 C7 159.0(3)
C6 C1 O2 Li1 125.9(2)
C2 C1 O2 Li1 -49.6(3)
C1 O2 Li1 O1 -115.7(2)
C7 O2 Li1 O1 88.7(3)
C1 O2 Li1 N1 58.6(3)
C7 O2 Li1 N1 -97.0(3)
C1 O2 Li1 C51 96.2(3)
C7 O2 Li1 C51 -59.4(4)
C7 O2 Li1 C1 -155.6(3)
C1 O2 Li1 Al1 54.81(18)
C7 O2 Li1 Al1 -100.8(2)
C51 N1 Li1 O1 -73.5(4)
C55 N1 Li1 O1 46.1(5)
Al1 N1 Li1 O1 165.9(4)
C51 N1 Li1 O2 114.7(3)
C55 N1 Li1 O2 -125.6(3)
Al1 N1 Li1 O2 -5.9(3)
C55 N1 Li1 C51 119.6(2)
Al1 N1 Li1 C51 -120.60(18)
C51 N1 Li1 C1 138.72(18)
C55 N1 Li1 C1 -101.7(2)
Al1 N1 Li1 C1 18.12(18)
C51 N1 Li1 Al1 120.60(18)
C55 N1 Li1 Al1 -119.8(2)
N1 C51 Li1 O1 131.1(4)
C56 C51 Li1 O1 -93.4(3)
C52 C51 Li1 O1 11.0(3)
C57 C51 Li1 O1 166.5(5)
N1 C51 Li1 O2 -85.8(3)
C56 C51 Li1 O2 49.7(3)
C52 C51 Li1 O2 154.1(3)
C57 C51 Li1 O2 -50.4(7)
C56 C51 Li1 N1 135.5(2)
C52 C51 Li1 N1 -120.1(3)
C57 C51 Li1 N1 35.4(5)
N1 C51 Li1 C1 -51.6(2)
C56 C51 Li1 C1 83.9(3)
C52 C51 Li1 C1 -171.7(3)
C57 C51 Li1 C1 -16.2(7)
N1 C51 Li1 Al1 -38.71(14)
C56 C51 Li1 Al1 96.76(16)
C52 C51 Li1 Al1 -158.79(19)
C57 C51 Li1 Al1 -3.3(5)
O2 C1 Li1 O1 73.4(3)
C6 C1 Li1 O1 -10.6(4)
C2 C1 Li1 O1 -148.8(3)
C6 C1 Li1 O2 -84.0(3)
C2 C1 Li1 O2 137.7(3)
O2 C1 Li1 N1 -129.6(3)
C6 C1 Li1 N1 146.4(3)
C2 C1 Li1 N1 8.1(2)
O2 C1 Li1 C51 -104.0(3)
C6 C1 Li1 C51 172.0(3)
C2 C1 Li1 C51 33.7(3)
O2 C1 Li1 Al1 -116.7(2)
C6 C1 Li1 Al1 159.2(3)
C2 C1 Li1 Al1 20.98(14)
N1 Al1 Li1 O2 174.7(3)
C60 Al1 Li1 O2 -129.4(2)
C64 Al1 Li1 O2 62.21(18)
C2 Al1 Li1 O2 -40.01(15)
C60 Al1 Li1 N1 55.9(3)
C64 Al1 Li1 N1 -112.50(16)
C2 Al1 Li1 N1 145.28(18)
N1 Al1 Li1 C51 31.75(13)
C60 Al1 Li1 C51 87.7(2)
C64 Al1 Li1 C51 -80.74(13)
C2 Al1 Li1 C51 177.03(14)
N1 Al1 Li1 C1 -160.1(2)
C60 Al1 Li1 C1 -104.2(2)
C64 Al1 Li1 C1 87.40(13)
C2 Al1 Li1 C1 -14.83(10)
O2 Li1 O1 C83 -118.3(3)
N1 Li1 O1 C83 69.2(6)
C51 Li1 O1 C83 31.9(5)
C1 Li1 O1 C83 -145.7(3)
O2 Li1 O1 C80 55.7(3)
N1 Li1 O1 C80 -116.8(4)
C51 Li1 O1 C80 -154.1(2)
C1 Li1 O1 C80 28.3(4)
C83 O1 C80 C81 32.9(3)
Li1 O1 C80 C81 -142.8(3)
O1 C80 C81 C82 -13.0(4)
C80 C81 C82 C83 -10.4(4)
C80 O1 C83 C82 -39.9(3)
Li1 O1 C83 C82 134.6(3)
C81 C82 C83 O1 30.5(3)
